data_4503112
loop_
_publ_author_name
'Janjic, Nikolina'
'Peli, Giulia'
'Garlaschelli, Luigi'
'Sironi, Angelo'
'Macchi, Piero'

_publ_section_title
;
 Synthesis and Solid-State Behavior of Host--Guest Carbonyl Rh(I) Polymers
 Assembled through Bidentate Phosphine Ligands
;
_journal_issue 3
_journal_name_full 'Crystal Growth &amp; Design'
_journal_page_first 854
_journal_paper_doi 10.1021/cg070426q
_journal_volume 8
_journal_year 2008
_chemical_formula_sum 'C18 H21 Cl1.5 O P Rh0.5'
_chemical_formula_weight 388.95
_chemical_name_systematic
;
 ?
;
_space_group_IT_number 14
_symmetry_space_group_name_Hall '-P 2ybc'
_symmetry_space_group_name_H-M 'P 1 21/c 1'
_atom_sites_solution_hydrogens geom
_atom_sites_solution_primary direct
_atom_sites_solution_secondary difmap
_audit_creation_date 2007-03-01T16:09:44-00:00
_audit_creation_method 'WinGX routine CIF_UPDATE'
_cell_angle_alpha 90.000
_cell_angle_beta 109.115(3)
_cell_angle_gamma 90.000
_cell_formula_units_Z 4
_cell_length_a 9.5077(14)
_cell_length_b 18.833(3)
_cell_length_c 10.5919(16)
_cell_measurement_temperature 240(2)
_cell_volume 1792.0(5)
_computing_structure_refinement 'SHELXL-97 (Sheldrick, 1997)'
_diffrn_ambient_temperature 240(2)
_diffrn_measured_fraction_theta_max 0.928
_diffrn_radiation_monochromator graphite
_diffrn_radiation_type MoK\a
_diffrn_radiation_wavelength 0.71069
_diffrn_reflns_av_R_equivalents 0.0495
_diffrn_reflns_av_unetI/netI 0.0419
_diffrn_reflns_limit_h_max 13
_diffrn_reflns_limit_h_min -13
_diffrn_reflns_limit_k_max 25
_diffrn_reflns_limit_k_min -26
_diffrn_reflns_limit_l_max 14
_diffrn_reflns_limit_l_min -15
_diffrn_reflns_number 27258
_diffrn_reflns_theta_full 30.82
_diffrn_reflns_theta_max 30.82
_diffrn_reflns_theta_min 2.16
_exptl_absorpt_coefficient_mu 0.82
_exptl_absorpt_correction_T_max 0.7456
_exptl_absorpt_correction_T_min 0.7431
_exptl_absorpt_correction_type sphere
_exptl_absorpt_process_details
;
        Interpolation using  Int.Tab. Vol. C (1992) p. 523,Tab. 6.3.3.3
        for values of muR in the range 0-2.5, and Int.Tab. Vol.II (1959)
        p.302; Table 5.3.6 B for muR in the range 2.6-10.0.
The interpolation procedure of C.W.Dwiggins Jr (Acta Cryst.(1975)
        A31,146-148) is used with some modification.
;
_exptl_crystal_density_diffrn 1.442
_exptl_crystal_density_method 'not measured'
_exptl_crystal_F_000 800
_refine_diff_density_max 1.632
_refine_diff_density_min -1.508
_refine_diff_density_rms 0.109
_refine_ls_extinction_method none
_refine_ls_goodness_of_fit_ref 1.066
_refine_ls_hydrogen_treatment constr
_refine_ls_matrix_type full
_refine_ls_number_parameters 222
_refine_ls_number_reflns 5219
_refine_ls_number_restraints 4
_refine_ls_restrained_S_all 1.068
_refine_ls_R_factor_all 0.0696
_refine_ls_R_factor_gt 0.0453
_refine_ls_shift/su_max 0.087
_refine_ls_shift/su_mean 0.007
_refine_ls_structure_factor_coef Fsqd
_refine_ls_weighting_details 'calc w=1/[\s^2^(Fo^2^)+(0.0398P)^2^+4.2889P] where P=(Fo^2^+2Fc^2^)/3'
_refine_ls_weighting_scheme calc
_refine_ls_wR_factor_gt 0.1023
_refine_ls_wR_factor_ref 0.1148
_reflns_number_gt 4025
_reflns_number_total 5219
_reflns_threshold_expression >2sigma(I)
_cod_data_source_file cg070426q-file003.cif
_cod_data_source_block 3a
_cod_original_formula_sum 'C18 H21 Cl1.50 O P Rh0.50'
_cod_database_code 4503112

loop_
_symmetry_equiv_pos_as_xyz
'x, y, z'
'-x, y+1/2, -z+1/2'
'-x, -y, -z'
'x, -y-1/2, z-1/2'

loop_
_atom_site_label
_atom_site_type_symbol
_atom_site_fract_x
_atom_site_fract_y
_atom_site_fract_z
_atom_site_U_iso_or_equiv
_atom_site_adp_type
_atom_site_occupancy
_atom_site_symmetry_multiplicity
_atom_site_calc_flag
_atom_site_refinement_flags
_atom_site_disorder_assembly
_atom_site_disorder_group
C1 C 0.3716(10) 0.9285(6) 0.9424(11) 0.0262(19) Uani 0.5 1 d P A 1
C6 C 0.5767(4) 0.84194(18) 1.2252(4) 0.0329(7) Uani 1 1 d . B 1
H6 H 0.6276 0.8563 1.1681 0.039 Uiso 1 1 calc R B 1
C7 C 0.3416(4) 1.08480(16) 1.3171(3) 0.0252(6) Uani 1 1 d . B 1
H7 H 0.4346 1.1027 1.3665 0.03 Uiso 1 1 calc R B 1
C8 C 0.2128(4) 1.11817(18) 1.3230(3) 0.0300(7) Uani 1 1 d . B 1
H8 H 0.22 1.1581 1.3765 0.036 Uiso 1 1 calc R B 1
C10 C 0.1910(3) 0.9986(2) 1.1645(3) 0.0276(6) Uani 1 1 d . B 1
H10 H 0.1826 0.9586 1.1111 0.033 Uiso 1 1 calc R B 1
C11 C 0.4893(3) 0.89043(16) 1.2650(3) 0.0219(6) Uani 1 1 d . B 1
C12 C 0.0633(3) 1.0322(2) 1.1717(3) 0.0320(7) Uani 1 1 d . B 1
H12 H -0.0301 1.0142 1.1238 0.038 Uiso 1 1 calc R B 1
C13 C 0.6509(3) 1.01875(16) 1.3546(3) 0.0202(6) Uani 1 1 d . B 1
H13A H 0.661 1.0689 1.339 0.024 Uiso 1 1 calc R B 1
H13B H 0.6267 1.0143 1.4365 0.024 Uiso 1 1 calc R B 1
C14 C 0.3316(3) 1.02488(16) 1.2374(3) 0.0202(5) Uani 1 1 d . B 1
C15 C 0.8008(3) 0.98236(16) 1.3746(3) 0.0216(6) Uani 1 1 d . B 1
H15A H 0.7948 0.933 1.3984 0.026 Uiso 1 1 calc R B 1
H15B H 0.8232 0.9837 1.2916 0.026 Uiso 1 1 calc R B 1
C16 C 0.9253(3) 1.01907(16) 1.4844(3) 0.0226(6) Uani 1 1 d . . 1
H16A H 0.8981 1.0213 1.565 0.027 Uiso 1 1 calc R . 1
H16B H 0.9357 1.0674 1.457 0.027 Uiso 1 1 calc R . 1
C17 C 0.0749(4) 1.09200(19) 1.2494(3) 0.0309(7) Uani 1 1 d . B 1
H17 H -0.0108 1.1148 1.2522 0.037 Uiso 1 1 calc R B 1
C19 C 0.4108(4) 0.86777(19) 1.3487(3) 0.0314(7) Uani 1 1 d . B 1
H19 H 0.3516 0.8995 1.376 0.038 Uiso 1 1 calc R B 1
C20 C 0.5883(5) 0.7722(2) 1.2701(5) 0.0458(10) Uani 1 1 d . B 1
H20 H 0.6485 0.7403 1.2443 0.055 Uiso 1 1 calc R B 1
C25 C 0.4221(5) 0.7972(2) 1.3909(4) 0.0451(10) Uani 1 1 d . B 1
H25 H 0.3687 0.782 1.4453 0.054 Uiso 1 1 calc R B 1
C27 C 0.5110(5) 0.7500(2) 1.3531(5) 0.0498(11) Uani 1 1 d . B 1
H27 H 0.5191 0.7033 1.3832 0.06 Uiso 1 1 calc R B 1
O1 O 0.2871(8) 0.8824(3) 0.9072(8) 0.0312(14) Uani 0.5 1 d P A 1
P2 P 0.49557(8) 0.98290(4) 1.21587(7) 0.01771(15) Uani 1 1 d . B 1
Cl1 Cl 0.3256 0.9072 0.9268 0.0238(5) Uani 0.5 1 d P A 1
Rh1 Rh 0.5 1 1 0.01707(9) Uani 1 2 d S . 1
Cl1S Cl 0.9270(10) 0.2830(2) 0.9644(11) 0.248(5) Uani 0.5 1 d P C 2
Cl2S Cl 1.0815(6) 0.1676(3) 0.9053(6) 0.1069(15) Uani 0.5 1 d P C 2
C6S C 0.9249(14) 0.2005(6) 0.9382(12) 0.070(3) Uani 0.5 1 d P C 2
H6S1 H 0.8371 0.1893 0.863 0.084 Uiso 0.5 1 calc PR C 2
H6S2 H 0.9158 0.1761 1.0158 0.084 Uiso 0.5 1 calc PR C 2
C1S C 0.8700(10) 0.2627(5) 0.8836(8) 0.0430(19) Uiso 0.5 1 d PD D 3
H1S1 H 0.8564 0.3137 0.8861 0.052 Uiso 0.5 1 calc PR D 3
H1S2 H 0.7785 0.2384 0.879 0.052 Uiso 0.5 1 calc PR D 3
C2S C 0.9302(14) 0.2398(7) 0.7691(11) 0.078(3) Uiso 0.5 1 d PD D 3
H2S1 H 0.8476 0.2285 0.6893 0.094 Uiso 0.5 1 calc PR D 3
H2S2 H 0.9863 0.2784 0.7481 0.094 Uiso 0.5 1 calc PR D 3
O3S O 1.0208(10) 0.1808(5) 0.8099(10) 0.076(2) Uiso 0.5 1 d P D 3
C4S C 1.102(4) 0.1977(19) 0.932(5) 0.33(3) Uiso 0.5 1 d PD D 3
H4S1 H 1.1836 0.2282 0.9304 0.391 Uiso 0.5 1 calc PR D 3
H4S2 H 1.1441 0.155 0.9819 0.391 Uiso 0.5 1 calc PR D 3
C5S C 1.0046(14) 0.2361(9) 1.0006(14) 0.098(4) Uiso 0.5 1 d PD D 3
H5S1 H 1.0578 0.2756 1.0541 0.118 Uiso 0.5 1 calc PR D 3
H5S2 H 0.9729 0.2039 1.0575 0.118 Uiso 0.5 1 calc PR D 3

loop_
_atom_site_aniso_label
_atom_site_aniso_U_11
_atom_site_aniso_U_22
_atom_site_aniso_U_33
_atom_site_aniso_U_23
_atom_site_aniso_U_13
_atom_site_aniso_U_12
C1 0.017(5) 0.044(6) 0.018(3) -0.005(4) 0.006(4) 0.003(3)
C6 0.0346(18) 0.0278(17) 0.0394(19) 0.0011(14) 0.0165(15) 0.0024(14)
C7 0.0226(15) 0.0256(15) 0.0291(15) 0.0022(12) 0.0109(12) 0.0015(11)
C8 0.0321(17) 0.0274(16) 0.0355(17) 0.0034(13) 0.0178(14) 0.0063(13)
C10 0.0198(13) 0.0449(18) 0.0190(13) -0.0040(14) 0.0077(11) -0.0008(14)
C11 0.0216(14) 0.0243(14) 0.0180(13) 0.0007(11) 0.0038(11) -0.0029(11)
C12 0.0155(14) 0.058(2) 0.0229(15) 0.0019(14) 0.0075(12) 0.0015(14)
C13 0.0166(13) 0.0273(15) 0.0154(12) -0.0017(10) 0.0036(10) 0.0000(10)
C14 0.0160(13) 0.0295(14) 0.0158(12) 0.0053(11) 0.0059(10) 0.0029(11)
C15 0.0174(13) 0.0277(15) 0.0187(13) -0.0013(10) 0.0042(10) 0.0007(10)
C16 0.0161(14) 0.0284(15) 0.0211(13) 0.0014(11) 0.0032(11) 0.0001(10)
C17 0.0223(15) 0.045(2) 0.0300(16) 0.0092(14) 0.0147(13) 0.0120(13)
C19 0.0383(19) 0.0333(17) 0.0257(16) 0.0001(13) 0.0149(14) -0.0059(14)
C20 0.053(2) 0.0264(18) 0.059(3) 0.0017(17) 0.019(2) 0.0050(16)
C25 0.057(3) 0.039(2) 0.044(2) 0.0065(17) 0.024(2) -0.0133(18)
C27 0.063(3) 0.028(2) 0.057(3) 0.0088(18) 0.019(2) -0.0064(18)
O1 0.031(4) 0.030(4) 0.035(3) -0.004(3) 0.014(3) -0.005(2)
P2 0.0144(3) 0.0232(4) 0.0155(3) 0.0000(2) 0.0047(3) -0.0002(2)
Cl1 0.0208(17) 0.0295(19) 0.0213(12) -0.0024(11) 0.0069(12) -0.0035(9)
Rh1 0.01343(14) 0.02331(16) 0.01484(14) -0.00038(12) 0.00515(10) -0.00044(12)
Cl1S 0.311(9) 0.049(2) 0.541(14) -0.079(5) 0.351(10) -0.066(4)
Cl2S 0.120(3) 0.095(3) 0.140(4) 0.033(3) 0.091(3) 0.021(2)
C6S 0.081(8) 0.066(7) 0.080(7) -0.028(6) 0.049(6) -0.037(6)

loop_
_atom_type_symbol
_atom_type_description
_atom_type_scat_dispersion_real
_atom_type_scat_dispersion_imag
_atom_type_scat_source
C C 0.0033 0.0016 'International Tables Vol C Tables 4.2.6.8 and 6.1.1.4'
H H 0 0 'International Tables Vol C Tables 4.2.6.8 and 6.1.1.4'
O O 0.0106 0.006 'International Tables Vol C Tables 4.2.6.8 and 6.1.1.4'
P P 0.1023 0.0942 'International Tables Vol C Tables 4.2.6.8 and 6.1.1.4'
Cl Cl 0.1484 0.1585 'International Tables Vol C Tables 4.2.6.8 and 6.1.1.4'
Rh Rh -1.1178 0.9187 'International Tables Vol C Tables 4.2.6.8 and 6.1.1.4'

loop_
_geom_angle_atom_site_label_1
_geom_angle_atom_site_label_2
_geom_angle_atom_site_label_3
_geom_angle
_geom_angle_site_symmetry_1
_geom_angle_site_symmetry_3
Cl1 C1 O1 5.7(4) . .
Cl1 C1 Rh1 173.1(14) . .
O1 C1 Rh1 178.6(12) . .
C20 C6 C11 120.4(3) . .
C14 C7 C8 120.3(3) . .
C17 C8 C7 120.0(3) . .
C12 C10 C14 120.1(3) . .
C6 C11 C19 119.2(3) . .
C6 C11 P2 117.6(2) . .
C19 C11 P2 123.1(2) . .
C17 C12 C10 120.2(3) . .
C15 C13 P2 114.4(2) . .
C7 C14 C10 119.0(3) . .
C7 C14 P2 122.2(2) . .
C10 C14 P2 118.6(2) . .
C16 C15 C13 110.9(2) . .
C15 C16 C16 112.7(3) . 3_778
C12 C17 C8 120.3(3) . .
C25 C19 C11 119.5(3) . .
C27 C20 C6 120.3(4) . .
C27 C25 C19 120.9(4) . .
C25 C27 C20 119.6(4) . .
Cl1 O1 C1 5.5(4) . .
C11 P2 C14 105.57(14) . .
C11 P2 C13 102.44(14) . .
C14 P2 C13 103.66(13) . .
C11 P2 Rh1 115.19(10) . .
C14 P2 Rh1 110.74(9) . .
C13 P2 Rh1 117.88(10) . .
C1 Cl1 O1 168.8(8) . .
C1 Cl1 Rh1 5.2(11) . .
O1 Cl1 Rh1 174.0(8) . .
C1 Rh1 C1 180.000(2) 3_677 .
C1 Rh1 P2 90.1(3) 3_677 3_677
C1 Rh1 P2 89.9(3) . 3_677
C1 Rh1 P2 89.9(3) 3_677 .
C1 Rh1 P2 90.1(3) . .
P2 Rh1 P2 180.0000(10) 3_677 .
C1 Rh1 Cl1 1.7(3) 3_677 3_677
C1 Rh1 Cl1 178.3(3) . 3_677
P2 Rh1 Cl1 89.065(19) 3_677 3_677
P2 Rh1 Cl1 90.935(19) . 3_677
C1 Rh1 Cl1 178.3(3) 3_677 .
C1 Rh1 Cl1 1.7(3) . .
P2 Rh1 Cl1 90.935(19) 3_677 .
P2 Rh1 Cl1 89.065(19) . .
Cl1 Rh1 Cl1 180.0000(10) 3_677 .
Cl1S C6S Cl2S 114.9(7) . .
C5S C1S C2S 96.6(9) . .
O3S C2S C1S 109.2(9) . .
C4S O3S C2S 102.7(17) . .
O3S C4S C5S 109(3) . .
C4S C5S C1S 104(2) . .

loop_
_geom_bond_atom_site_label_1
_geom_bond_atom_site_label_2
_geom_bond_distance
_geom_bond_site_symmetry_2
C1 Cl1 0.577(7) .
C1 O1 1.159(9) .
C1 Rh1 1.785(8) .
C6 C20 1.389(5) .
C6 C11 1.389(4) .
C7 C14 1.393(4) .
C7 C8 1.396(4) .
C8 C17 1.379(5) .
C10 C12 1.393(4) .
C10 C14 1.397(4) .
C11 C19 1.400(4) .
C11 P2 1.824(3) .
C12 C17 1.378(5) .
C13 C15 1.532(4) .
C13 P2 1.837(3) .
C14 P2 1.828(3) .
C15 C16 1.526(4) .
C16 C16 1.529(6) 3_778
C19 C25 1.394(5) .
C20 C27 1.383(6) .
C25 C27 1.374(6) .
O1 Cl1 0.588(5) .
P2 Rh1 2.3230(8) .
Cl1 Rh1 2.3584(3) .
Rh1 C1 1.785(8) 3_677
Rh1 P2 2.3230(8) 3_677
Rh1 Cl1 2.3584(3) 3_677
Cl1S C6S 1.577(11) .
Cl2S C6S 1.750(12) .
C1S C5S 1.544(9) .
C1S C2S 1.561(8) .
C2S O3S 1.385(14) .
O3S C4S 1.31(5) .
C4S C5S 1.533(10) .
